data_7006401
loop_
_publ_author_name
'Aspinall, Garreth M.'
'Copsey, May C.'
'Jeffery, John C.'
'Breakspear, Angela P.'
'Russell, Christopher A.'
'Slattery, John M.'

_publ_section_title
;
 Lithium-nitrogen and lithium-boron-nitrogen cage compounds formed
 using the phenylhydrazido backbone.
;
_journal_issue 9
_journal_name_full 'Dalton transactions (Cambridge, England : 2003)'
_journal_page_first 1234
_journal_page_last 1238
_journal_paper_doi 10.1039/b510103d
_journal_year 2006
_chemical_formula_sum 'C64 H100 Li8 N8 O10'
_chemical_formula_weight 1197.04
_chemical_name_systematic
;
?
;
_space_group_IT_number 118
_symmetry_cell_setting tetragonal
_symmetry_space_group_name_Hall 'P -4 -2n'
_symmetry_space_group_name_H-M 'P -4 n 2'
_atom_sites_solution_hydrogens geom
_atom_sites_solution_primary direct
_atom_sites_solution_secondary difmap
_audit_creation_method SHELXL-97
_cell_angle_alpha 90.00
_cell_angle_beta 90.00
_cell_angle_gamma 90.00
_cell_formula_units_Z 2
_cell_length_a 16.865(2)
_cell_length_b 16.865(2)
_cell_length_c 12.338(2)
_cell_measurement_temperature 173(2)
_cell_volume 3509.3(8)
_computing_cell_refinement 'SAINT (Bruker, 2001)'
_computing_data_collection 'SMART (Bruker, 2001)'
_computing_data_reduction 'SHELXTL (Bruker, 2001)'
_computing_molecular_graphics 'SHELXTL (Bruker, 2001)'
_computing_publication_material 'SHELXTL (Bruker, 2001)'
_computing_structure_refinement 'SHELXTL (Bruker, 2001)'
_computing_structure_solution 'SHELXTL (Bruker, 2001)'
_diffrn_ambient_temperature 173(2)
_diffrn_detector_area_resol_mean 'frames each covering 0.3\% in\w'
_diffrn_measured_fraction_theta_full 1.000
_diffrn_measured_fraction_theta_max 1.000
_diffrn_measurement_device_type 'CCD area detector'
_diffrn_measurement_method 'SMART (Bruker, 2001)'
_diffrn_radiation_monochromator graphite
_diffrn_radiation_source 'fine-focus sealed tube'
_diffrn_radiation_type MoK\a
_diffrn_radiation_wavelength 0.71073
_diffrn_reflns_av_R_equivalents 0.0831
_diffrn_reflns_av_sigmaI/netI 0.0336
_diffrn_reflns_limit_h_max 15
_diffrn_reflns_limit_h_min -20
_diffrn_reflns_limit_k_max 20
_diffrn_reflns_limit_k_min -20
_diffrn_reflns_limit_l_max 14
_diffrn_reflns_limit_l_min -13
_diffrn_reflns_number 17849
_diffrn_reflns_theta_full 25.00
_diffrn_reflns_theta_max 25.00
_diffrn_reflns_theta_min 1.71
_exptl_absorpt_coefficient_mu 0.074
_exptl_absorpt_correction_T_max 0.993
_exptl_absorpt_correction_T_min 0.993
_exptl_absorpt_correction_type multi-scan
_exptl_absorpt_process_details 'SADABS (Sheldrick, 2001)'
_exptl_crystal_colour Yellow
_exptl_crystal_density_diffrn 1.133
_exptl_crystal_density_method 'not measured'
_exptl_crystal_description Blocks
_exptl_crystal_F_000 1288
_exptl_crystal_size_max 0.2
_exptl_crystal_size_mid 0.2
_exptl_crystal_size_min 0.2
_refine_diff_density_max 0.251
_refine_diff_density_min -0.178
_refine_diff_density_rms 0.038
_refine_ls_extinction_method none
_refine_ls_goodness_of_fit_ref 0.941
_refine_ls_hydrogen_treatment mixed
_refine_ls_matrix_type full
_refine_ls_number_parameters 251
_refine_ls_number_reflns 1711
_refine_ls_number_restraints 91
_refine_ls_restrained_S_all 0.971
_refine_ls_R_factor_all 0.1201
_refine_ls_R_factor_gt 0.0570
_refine_ls_shift/su_max 0.002
_refine_ls_shift/su_mean 0.000
_refine_ls_structure_factor_coef Fsqd
_refine_ls_weighting_details 'calc w=1/[\s^2^(Fo^2^)+(0.1221P)^2^+0.0000P] where P=(Fo^2^+2Fc^2^)/3'
_refine_ls_weighting_scheme calc
_refine_ls_wR_factor_gt 0.1569
_refine_ls_wR_factor_ref 0.1842
_reflns_number_gt 885
_reflns_number_total 1711
_reflns_threshold_expression >2sigma(I)
_cod_data_source_file b510103d.txt
_cod_data_source_block 1
_cod_original_cell_volume 3509.4(9)
_cod_original_sg_symbol_H-M P-4n2
_cod_database_code 7006401

loop_
_symmetry_equiv_pos_as_xyz
'x, y, z'
'-x, -y, z'
'y, -x, -z'
'-y, x, -z'
'x+1/2, -y+1/2, z+1/2'
'-x+1/2, y+1/2, z+1/2'
'y+1/2, x+1/2, -z+1/2'
'-y+1/2, -x+1/2, -z+1/2'

loop_
_atom_site_label
_atom_site_type_symbol
_atom_site_fract_x
_atom_site_fract_y
_atom_site_fract_z
_atom_site_U_iso_or_equiv
_atom_site_adp_type
_atom_site_occupancy
_atom_site_symmetry_multiplicity
_atom_site_calc_flag
_atom_site_refinement_flags
_atom_site_disorder_assembly
_atom_site_disorder_group
C1 C 0.5182(2) 0.6461(3) 0.7870(5) 0.0652(14) Uani 1 1 d . . .
C2 C 0.5570(3) 0.7212(3) 0.7881(5) 0.0702(15) Uani 1 1 d . . .
H2 H 0.5716 0.7439 0.8538 0.084 Uiso 1 1 calc R . .
C3 C 0.5731(3) 0.7606(3) 0.6920(6) 0.0801(17) Uani 1 1 d . . .
H3 H 0.5986 0.8095 0.6948 0.096 Uiso 1 1 calc R . .
C4 C 0.5526(3) 0.7301(4) 0.5931(6) 0.0774(16) Uani 1 1 d . . .
H4 H 0.5643 0.7574 0.5297 0.093 Uiso 1 1 calc R . .
C5 C 0.5139(3) 0.6576(3) 0.5896(5) 0.0747(15) Uani 1 1 d . . .
H5 H 0.4994 0.6363 0.5230 0.090 Uiso 1 1 calc R . .
C6 C 0.4970(3) 0.6168(3) 0.6828(5) 0.0666(14) Uani 1 1 d . . .
H6 H 0.4707 0.5685 0.6778 0.080 Uiso 1 1 calc R . .
N2 N 0.4985(2) 0.6016(2) 0.8766(4) 0.0639(11) Uani 1 1 d . . .
N1 N 0.5193(2) 0.6356(2) 0.9841(4) 0.0672(12) Uani 1 1 d . A .
Li1 Li 0.4031(5) 0.6263(4) 0.9717(8) 0.070(2) Uani 1 1 d . . .
O1 O 0.3419(16) 0.7235(10) 0.963(3) 0.090(7) Uani 0.574(18) 1 d PDU A 1
C11 C 0.3774(8) 0.7958(9) 0.936(2) 0.113(7) Uani 0.574(18) 1 d PDU A 1
H11A H 0.3984 0.7939 0.8628 0.136 Uiso 0.574(18) 1 calc PR A 1
H11B H 0.4206 0.8072 0.9855 0.136 Uiso 0.574(18) 1 calc PR A 1
C12 C 0.3164(7) 0.8562(6) 0.9443(17) 0.106(5) Uani 0.574(18) 1 d PDU A 1
H12A H 0.3179 0.8909 0.8816 0.127 Uiso 0.574(18) 1 calc PR A 1
H12B H 0.3241 0.8879 1.0090 0.127 Uiso 0.574(18) 1 calc PR A 1
C13 C 0.2385(8) 0.8128(12) 0.950(2) 0.106(7) Uani 0.574(18) 1 d PDU A 1
H13A H 0.1998 0.8411 0.9928 0.128 Uiso 0.574(18) 1 calc PR A 1
H13B H 0.2170 0.8027 0.8779 0.128 Uiso 0.574(18) 1 calc PR A 1
C14 C 0.2648(17) 0.7395(12) 1.003(3) 0.101(7) Uani 0.574(18) 1 d PDU A 1
H14A H 0.2660 0.7463 1.0807 0.121 Uiso 0.574(18) 1 calc PR A 1
H14B H 0.2292 0.6961 0.9855 0.121 Uiso 0.574(18) 1 calc PR A 1
O1' O 0.333(2) 0.7126(15) 0.944(5) 0.089(8) Uani 0.426(18) 1 d PDU A 2
C11' C 0.3573(13) 0.7773(15) 0.881(2) 0.104(7) Uani 0.426(18) 1 d PDU A 2
H11C H 0.3691 0.7604 0.8079 0.125 Uiso 0.426(18) 1 calc PR A 2
H11D H 0.4048 0.8005 0.9123 0.125 Uiso 0.426(18) 1 calc PR A 2
C12' C 0.2927(13) 0.8356(13) 0.8806(18) 0.109(5) Uani 0.426(18) 1 d PDU A 2
H12C H 0.2559 0.8264 0.8215 0.131 Uiso 0.426(18) 1 calc PR A 2
H12D H 0.3125 0.8895 0.8768 0.131 Uiso 0.426(18) 1 calc PR A 2
C13' C 0.2545(14) 0.8175(15) 0.992(2) 0.100(7) Uani 0.426(18) 1 d PDU A 2
H13C H 0.2870 0.8353 1.0523 0.120 Uiso 0.426(18) 1 calc PR A 2
H13D H 0.2014 0.8389 0.9987 0.120 Uiso 0.426(18) 1 calc PR A 2
C14' C 0.255(2) 0.7303(16) 0.980(4) 0.104(8) Uani 0.426(18) 1 d PDU A 2
H14C H 0.2440 0.7044 1.0487 0.125 Uiso 0.426(18) 1 calc PR A 2
H14D H 0.2156 0.7134 0.9274 0.125 Uiso 0.426(18) 1 calc PR A 2
Li2 Li 0.5730(4) 0.5016(4) 0.8769(8) 0.069(2) Uani 1 1 d . . .
O2 O 0.6573(2) 0.50139(19) 0.7643(4) 0.0833(12) Uani 1 1 d . A .
C21 C 0.7044(3) 0.5686(3) 0.7422(7) 0.099(2) Uani 1 1 d . . .
H21A H 0.6994 0.6072 0.8001 0.119 Uiso 1 1 calc R A .
H21B H 0.6881 0.5932 0.6748 0.119 Uiso 1 1 calc R . .
C22 C 0.7862(4) 0.5406(5) 0.7343(10) 0.134(3) Uani 1 1 d U A .
H22A H 0.8190 0.5663 0.7884 0.161 Uiso 1 1 calc R . .
H22B H 0.8077 0.5523 0.6631 0.161 Uiso 1 1 calc R . .
C23 C 0.7844(4) 0.4534(4) 0.7528(10) 0.135(3) Uani 1 1 d . . .
H23A H 0.8166 0.4259 0.6995 0.162 Uiso 1 1 calc R A .
H23B H 0.8037 0.4404 0.8247 0.162 Uiso 1 1 calc R . .
C24 C 0.7016(4) 0.4319(4) 0.7415(8) 0.114(3) Uani 1 1 d . A .
H24A H 0.6908 0.4135 0.6685 0.137 Uiso 1 1 calc R . .
H24B H 0.6879 0.3900 0.7920 0.137 Uiso 1 1 calc R . .
O3 O 0.5000 1.0000 0.4201(19) 0.323(14) Uani 1 2 d S . .
C31 C 0.5581(10) 0.9691(12) 0.4680(14) 0.232(9) Uani 1 1 d D . .
H31A H 0.6062 0.9994 0.4561 0.278 Uiso 1 1 calc R . .
H31B H 0.5665 0.9149 0.4442 0.278 Uiso 1 1 calc R . .
C32 C 0.5337(6) 0.9720(7) 0.5813(12) 0.206(6) Uani 1 1 d D . .
H32A H 0.5764 0.9911 0.6270 0.247 Uiso 1 1 calc R . .
H32B H 0.5173 0.9200 0.6065 0.247 Uiso 1 1 calc R . .

loop_
_atom_site_aniso_label
_atom_site_aniso_U_11
_atom_site_aniso_U_22
_atom_site_aniso_U_33
_atom_site_aniso_U_23
_atom_site_aniso_U_13
_atom_site_aniso_U_12
C1 0.044(3) 0.046(3) 0.106(5) 0.008(3) 0.000(3) 0.0036(19)
C2 0.049(3) 0.048(3) 0.114(5) 0.000(3) 0.000(3) 0.0015(19)
C3 0.060(3) 0.057(3) 0.123(5) 0.011(4) 0.011(4) -0.005(2)
C4 0.064(4) 0.077(4) 0.090(5) 0.020(3) 0.004(3) 0.000(3)
C5 0.052(3) 0.070(3) 0.102(4) 0.003(3) -0.003(3) 0.001(2)
C6 0.047(3) 0.052(3) 0.100(4) 0.001(3) -0.007(3) 0.001(2)
N2 0.050(2) 0.045(2) 0.096(3) 0.000(2) -0.002(2) 0.0013(16)
N1 0.064(3) 0.050(2) 0.087(3) -0.002(2) -0.007(2) 0.0015(18)
Li1 0.061(5) 0.050(4) 0.100(7) 0.000(4) 0.002(5) 0.010(4)
O1 0.062(6) 0.046(5) 0.161(17) 0.010(9) 0.012(9) 0.007(5)
C11 0.073(7) 0.059(7) 0.21(2) 0.017(10) 0.020(10) 0.005(6)
C12 0.098(8) 0.052(6) 0.169(13) -0.020(7) -0.008(8) 0.010(5)
C13 0.067(6) 0.088(9) 0.165(18) 0.015(11) -0.012(10) 0.020(5)
C14 0.060(8) 0.076(9) 0.166(15) 0.013(9) 0.002(10) 0.011(6)
O1' 0.068(10) 0.060(8) 0.139(14) -0.011(9) 0.004(10) 0.018(8)
C11' 0.090(13) 0.073(12) 0.15(2) -0.007(11) 0.028(11) 0.015(10)
C12' 0.097(9) 0.090(8) 0.141(9) 0.009(7) 0.008(8) 0.024(7)
C13' 0.068(12) 0.082(9) 0.151(17) -0.037(11) 0.008(12) 0.020(9)
C14' 0.058(10) 0.076(9) 0.178(19) 0.008(10) -0.002(11) 0.016(9)
Li2 0.048(4) 0.052(4) 0.105(7) -0.008(5) -0.005(5) 0.002(3)
O2 0.056(2) 0.060(2) 0.134(3) -0.001(2) 0.018(2) 0.0022(15)
C21 0.066(4) 0.080(4) 0.151(6) 0.011(4) 0.014(4) -0.010(3)
C22 0.066(4) 0.132(6) 0.205(7) 0.022(6) 0.011(5) -0.010(4)
C23 0.088(5) 0.107(6) 0.210(9) 0.001(6) -0.008(6) 0.028(4)
C24 0.092(5) 0.087(4) 0.163(7) 0.001(4) 0.042(5) 0.028(4)
O3 0.38(4) 0.36(4) 0.23(2) 0.000 0.000 0.10(2)
C31 0.217(18) 0.211(16) 0.27(2) -0.044(16) 0.122(18) 0.028(13)
C32 0.220(16) 0.122(10) 0.275(16) 0.072(10) -0.085(13) -0.031(7)

loop_
_atom_type_symbol
_atom_type_description
_atom_type_scat_dispersion_real
_atom_type_scat_dispersion_imag
_atom_type_scat_source
C C 0.0033 0.0000 'International Tables Vol C Tables 4.2.6.8 and 6.1.1.4'
H H 0.0000 0.0000 'International Tables Vol C Tables 4.2.6.8 and 6.1.1.4'
N N 0.0061 0.0000 'International Tables Vol C Tables 4.2.6.8 and 6.1.1.4'
Li Li -0.0003 0.0000 'International Tables Vol C Tables 4.2.6.8 and 6.1.1.4'
O O 0.0106 0.0000 'International Tables Vol C Tables 4.2.6.8 and 6.1.1.4'

loop_
_geom_angle_atom_site_label_1
_geom_angle_atom_site_label_2
_geom_angle_atom_site_label_3
_geom_angle
_geom_angle_site_symmetry_1
_geom_angle_site_symmetry_3
_geom_angle_publ_flag
N2 C1 C6 118.5(4) . . ?
N2 C1 C2 126.0(5) . . ?
C6 C1 C2 115.6(5) . . ?
C3 C2 C1 120.5(5) . . ?
C4 C3 C2 122.2(5) . . ?
C3 C4 C5 118.6(6) . . ?
C6 C5 C4 120.9(6) . . ?
C5 C6 C1 122.2(5) . . ?
C1 N2 N1 116.7(4) . . ?
C1 N2 Li1 122.8(4) . . ?
N1 N2 Li1 66.0(4) . . ?
C1 N2 Li2 107.1(4) . . ?
N1 N2 Li2 99.6(4) . . ?
Li1 N2 Li2 129.4(4) . . ?
C1 N2 Li2 125.9(5) . 2_665 ?
N1 N2 Li2 116.7(4) . 2_665 ?
Li1 N2 Li2 73.5(3) . 2_665 ?
Li2 N2 Li2 71.4(4) . 2_665 ?
N2 N1 Li1 70.5(4) . . ?
N2 N1 Li1 109.3(4) . 3_567 ?
Li1 N1 Li1 153.4(4) . 3_567 ?
N2 N1 Li2 120.6(4) . 4_657 ?
Li1 N1 Li2 81.5(4) . 4_657 ?
Li1 N1 Li2 76.0(4) 3_567 4_657 ?
O1' Li1 O1 10(3) . . ?
O1' Li1 N1 124.9(13) . . ?
O1 Li1 N1 117.8(10) . . ?
O1' Li1 N1 122.3(11) . 4_657 ?
O1 Li1 N1 127.2(8) . 4_657 ?
N1 Li1 N1 112.1(4) . 4_657 ?
O1' Li1 N2 122.9(13) . . ?
O1 Li1 N2 124.1(9) . . ?
N1 Li1 N2 43.5(2) . . ?
N1 Li1 N2 103.4(4) 4_657 . ?
O1' Li1 Li2 132.5(18) . 2_665 ?
O1 Li1 Li2 142.4(14) . 2_665 ?
N1 Li1 Li2 86.8(3) . 2_665 ?
N1 Li1 Li2 52.9(3) 4_657 2_665 ?
N2 Li1 Li2 54.8(3) . 2_665 ?
O1' Li1 Li2 140.5(19) . 4_657 ?
O1 Li1 Li2 131.0(14) . 4_657 ?
N1 Li1 Li2 50.5(3) . 4_657 ?
N1 Li1 Li2 72.3(3) 4_657 4_657 ?
N2 Li1 Li2 81.7(3) . 4_657 ?
Li2 Li1 Li2 86.5(4) 2_665 4_657 ?
C11 O1 C14 108.1(11) . . ?
C11 O1 Li1 121.5(16) . . ?
C14 O1 Li1 129.0(14) . . ?
O1 C11 C12 107.0(10) . . ?
C11 C12 C13 106.3(10) . . ?
C14 C13 C12 99.5(12) . . ?
O1 C14 C13 106.3(13) . . ?
C11' O1' C14' 106.6(15) . . ?
C11' O1' Li1 121(2) . . ?
C14' O1' Li1 133(2) . . ?
O1' C11' C12' 107.7(13) . . ?
C11' C12' C13' 99.9(13) . . ?
C14' C13' C12' 96.0(17) . . ?
O1' C14' C13' 104.2(18) . . ?
O2 Li2 N1 102.5(4) . 3_567 ?
O2 Li2 N2 115.3(5) . . ?
N1 Li2 N2 116.6(5) 3_567 . ?
O2 Li2 N2 113.8(4) . 2_665 ?
N1 Li2 N2 98.9(4) 3_567 2_665 ?
N2 Li2 N2 108.6(4) . 2_665 ?
O2 Li2 Li2 135.6(3) . 2_665 ?
N1 Li2 Li2 120.8(3) 3_567 2_665 ?
N2 Li2 Li2 54.6(3) . 2_665 ?
N2 Li2 Li2 54.0(3) 2_665 2_665 ?
O2 Li2 Li1 102.2(4) . 2_665 ?
N1 Li2 Li1 51.1(3) 3_567 2_665 ?
N2 Li2 Li1 142.5(5) . 2_665 ?
N2 Li2 Li1 51.7(3) 2_665 2_665 ?
Li2 Li2 Li1 98.2(4) 2_665 2_665 ?
O2 Li2 Li1 104.7(4) . 3_567 ?
N1 Li2 Li1 48.0(3) 3_567 3_567 ?
N2 Li2 Li1 73.4(3) . 3_567 ?
N2 Li2 Li1 134.4(5) 2_665 3_567 ?
Li2 Li2 Li1 110.9(3) 2_665 3_567 ?
Li1 Li2 Li1 98.1(3) 2_665 3_567 ?
O2 Li2 Li2 149.8(4) . 4_657 ?
N1 Li2 Li2 61.1(4) 3_567 4_657 ?
N2 Li2 Li2 60.7(3) . 4_657 ?
N2 Li2 Li2 94.6(3) 2_665 4_657 ?
Li2 Li2 Li2 69.41(14) 2_665 4_657 ?
Li1 Li2 Li2 87.1(4) 2_665 4_657 ?
Li1 Li2 Li2 45.1(3) 3_567 4_657 ?
O2 Li2 Li2 148.4(4) . 3_567 ?
N1 Li2 Li2 52.3(4) 3_567 3_567 ?
N2 Li2 Li2 94.9(3) . 3_567 ?
N2 Li2 Li2 60.7(3) 2_665 3_567 ?
Li2 Li2 Li2 69.41(14) 2_665 3_567 ?
Li1 Li2 Li2 48.4(3) 2_665 3_567 ?
Li1 Li2 Li2 73.7(4) 3_567 3_567 ?
Li2 Li2 Li2 41.2(3) 4_657 3_567 ?
C21 O2 C24 109.2(5) . . ?
C21 O2 Li2 122.4(4) . . ?
C24 O2 Li2 121.1(4) . . ?
O2 C21 C22 106.6(5) . . ?
C21 C22 C23 106.8(5) . . ?
C24 C23 C22 104.6(5) . . ?
O2 C24 C23 106.3(6) . . ?
C31 O3 C31 124(2) 2_675 . ?
O3 C31 C32 102.6(15) . . ?
C31 C32 C32 103.8(7) . 2_675 ?

loop_
_geom_bond_atom_site_label_1
_geom_bond_atom_site_label_2
_geom_bond_distance
_geom_bond_site_symmetry_2
_geom_bond_publ_flag
C1 N2 1.375(7) . ?
C1 C6 1.423(8) . ?
C1 C2 1.426(7) . ?
C2 C3 1.387(8) . ?
C3 C4 1.368(9) . ?
C4 C5 1.387(8) . ?
C5 C6 1.370(8) . ?
N2 N1 1.487(7) . ?
N2 Li1 2.034(10) . ?
N2 Li2 2.103(8) . ?
N2 Li2 2.118(9) 2_665 ?
N1 Li1 1.971(9) . ?
N1 Li1 1.996(9) 3_567 ?
N1 Li2 2.045(11) 4_657 ?
Li1 O1' 1.91(3) . ?
Li1 O1 1.941(18) . ?
Li1 N1 1.996(9) 4_657 ?
Li1 Li2 2.487(11) 2_665 ?
Li1 Li2 2.623(12) 4_657 ?
O1 C11 1.397(14) . ?
O1 C14 1.416(11) . ?
C11 C12 1.452(12) . ?
C12 C13 1.505(9) . ?
C13 C14 1.468(17) . ?
O1' C11' 1.398(16) . ?
O1' C14' 1.418(14) . ?
C11' C12' 1.468(15) . ?
C12' C13' 1.550(19) . ?
C13' C14' 1.478(19) . ?
Li2 O2 1.988(10) . ?
Li2 N1 2.045(11) 3_567 ?
Li2 N2 2.118(9) 2_665 ?
Li2 Li2 2.463(15) 2_665 ?
Li2 Li1 2.487(11) 2_665 ?
Li2 Li1 2.623(12) 3_567 ?
Li2 Li2 3.501(19) 4_657 ?
Li2 Li2 3.501(19) 3_567 ?
O2 C21 1.411(6) . ?
O2 C24 1.418(6) . ?
C21 C22 1.461(9) . ?
C22 C23 1.489(10) . ?
C23 C24 1.450(9) . ?
O3 C31 1.26(2) 2_675 ?
O3 C31 1.26(2) . ?
C31 C32 1.458(10) . ?
C32 C32 1.477(10) 2_675 ?
